data_2231414
loop_
_publ_author_name
'Boeckmann, Jan'
'N\"ather, Christian'

_publ_section_title
;
 <i>catena</i>-Poly[[bis[[bis(3-aminopropyl)amine-\k^3^<i>N</i>,<i>N</i>',<i>N</i>''](thiocyanato-\k<i>N</i>)cadmium]-\m~4~-sulfato-\k^4^<i>O</i>,<i>O</i>:<i>O</i>',<i>O</i>']
 methanol hemisolvate]
;
_journal_coeditor_code BT5596
_journal_issue 9
_journal_name_full 'Acta Crystallographica Section E'
_journal_page_first m1201
_journal_page_last m1202
_journal_paper_doi 10.1107/S1600536811031163
_journal_volume 67
_journal_year 2011
_chemical_formula_iupac '[Cd2 (N C S)2 (S O4) (C6 H17 N3)2], 0.5C H4 O'
_chemical_formula_moiety 'C14 H34 Cd2 N8 O4 S3, 0.5(C H4 O)'
_chemical_formula_sum 'C14.5 H36 Cd2 N8 O4.5 S3'
_chemical_formula_weight 715.49
_chemical_name_systematic
;
<i>catena</i>-Poly[[bis[[bis(3-aminopropyl)amine-
\k^3^<i>N</i>,<i>N</i>',<i>N</i>''](thiocyanato-\k<i>N</i>)cadmium]-
\m~4~-sulfato-\k^4^<i>O</i>,<i>O</i>:<i>O</i>',<i>O</i>'] methanol hemisolvate]
;
_space_group_IT_number 2
_symmetry_cell_setting triclinic
_symmetry_space_group_name_Hall '-P 1'
_symmetry_space_group_name_H-M 'P -1'
_atom_sites_solution_hydrogens geom
_atom_sites_solution_primary direct
_atom_sites_solution_secondary difmap
_audit_creation_method SHELXL-97
_cell_angle_alpha 61.359(10)
_cell_angle_beta 69.064(10)
_cell_angle_gamma 68.772(10)
_cell_formula_units_Z 2
_cell_length_a 10.6648(9)
_cell_length_b 12.4441(12)
_cell_length_c 12.9240(12)
_cell_measurement_reflns_used 13797
_cell_measurement_temperature 200(2)
_cell_measurement_theta_max 27.00
_cell_measurement_theta_min 2.46
_cell_volume 1367.3(3)
_computing_cell_refinement 'X-AREA (Stoe & Cie, 2008)'
_computing_data_collection 'X-AREA (Stoe & Cie, 2008)'
_computing_data_reduction 'X-AREA (Stoe & Cie, 2008)'
_computing_molecular_graphics
;
XP in SHELXTL (Sheldrick, 2008) and DIAMOND (Brandenburg, 2011)
;
_computing_publication_material 'SHELXL97 (Sheldrick, 2008)'
_computing_structure_refinement 'SHELXL97 (Sheldrick, 2008)'
_computing_structure_solution 'SHELXS97 (Sheldrick, 2008)'
_diffrn_ambient_temperature 200(2)
_diffrn_measured_fraction_theta_full 0.960
_diffrn_measured_fraction_theta_max 0.960
_diffrn_measurement_device_type 'STOE IPDS-1'
_diffrn_measurement_method 'Phi scans'
_diffrn_radiation_monochromator graphite
_diffrn_radiation_source 'fine-focus sealed tube'
_diffrn_radiation_type MoK\a
_diffrn_radiation_wavelength 0.71073
_diffrn_reflns_av_R_equivalents 0.0404
_diffrn_reflns_av_sigmaI/netI 0.0474
_diffrn_reflns_limit_h_max 13
_diffrn_reflns_limit_h_min -13
_diffrn_reflns_limit_k_max 15
_diffrn_reflns_limit_k_min -15
_diffrn_reflns_limit_l_max 16
_diffrn_reflns_limit_l_min -16
_diffrn_reflns_number 12730
_diffrn_reflns_theta_full 27.00
_diffrn_reflns_theta_max 27.00
_diffrn_reflns_theta_min 2.46
_diffrn_standards_decay_% 0
_diffrn_standards_interval_time 0
_diffrn_standards_number 0
_exptl_absorpt_coefficient_mu 1.821
_exptl_absorpt_correction_T_max 0.841
_exptl_absorpt_correction_T_min 0.746
_exptl_absorpt_correction_type numerical
_exptl_absorpt_process_details '(X-SHAPE and X-RED32; Stoe & Cie, 2008)'
_exptl_crystal_colour colourless
_exptl_crystal_density_diffrn 1.738
_exptl_crystal_density_method 'not measured'
_exptl_crystal_description block
_exptl_crystal_F_000 718
_exptl_crystal_size_max 0.18
_exptl_crystal_size_mid 0.13
_exptl_crystal_size_min 0.09
_refine_diff_density_max 1.070
_refine_diff_density_min -0.869
_refine_ls_extinction_coef 0.0113(8)
_refine_ls_extinction_expression Fc^*^=kFc[1+0.001xFc^2^\l^3^/sin(2\q)]^-1/4^
_refine_ls_extinction_method 'SHELXL97 (Sheldrick, 2008)'
_refine_ls_goodness_of_fit_ref 1.068
_refine_ls_hydrogen_treatment constr
_refine_ls_matrix_type full
_refine_ls_number_parameters 301
_refine_ls_number_reflns 5736
_refine_ls_number_restraints 0
_refine_ls_restrained_S_all 1.068
_refine_ls_R_factor_all 0.0614
_refine_ls_R_factor_gt 0.0424
_refine_ls_shift/su_max 0.001
_refine_ls_shift/su_mean 0.000
_refine_ls_structure_factor_coef Fsqd
_refine_ls_weighting_details 'calc w=1/[\s^2^(Fo^2^)+(0.0508P)^2^+3.6107P] where P=(Fo^2^+2Fc^2^)/3'
_refine_ls_weighting_scheme calc
_refine_ls_wR_factor_gt 0.1063
_refine_ls_wR_factor_ref 0.1133
_reflns_number_gt 4365
_reflns_number_total 5736
_reflns_threshold_expression I>2\s(I)
_cod_data_source_file bt5596.cif
_cod_data_source_block I
_cod_original_cell_volume 1367.3(2)
_cod_database_code 2231414
_cod_database_fobs_code 2231414

loop_
_symmetry_equiv_pos_as_xyz
'x, y, z'
'-x, -y, -z'

loop_
_atom_site_type_symbol
_atom_site_label
_atom_site_fract_x
_atom_site_fract_y
_atom_site_fract_z
_atom_site_U_iso_or_equiv
_atom_site_adp_type
_atom_site_calc_flag
_atom_site_refinement_flags
_atom_site_occupancy
_atom_site_symmetry_multiplicity
Cd Cd1 0.58718(4) 0.60656(4) 0.33218(3) 0.02703(13) Uani d . 1 1
Cd Cd2 0.13789(4) 0.35828(4) 0.45817(4) 0.03022(14) Uani d . 1 1
N N1 0.7929(5) 0.6709(5) 0.2127(5) 0.0374(12) Uani d . 1 1
C C1 0.8391(7) 0.7302(7) 0.1166(7) 0.0464(16) Uani d . 1 1
S S1 0.9043(3) 0.8167(3) -0.0225(2) 0.0857(8) Uani d . 1 1
N N2 0.3704(6) 0.2779(6) 0.4148(6) 0.0497(15) Uani d . 1 1
C C2 0.4515(6) 0.2311(5) 0.3503(6) 0.0344(13) Uani d . 1 1
S S2 0.5669(2) 0.1683(2) 0.2620(2) 0.0638(6) Uani d . 1 1
S S3 0.23030(13) 0.59733(11) 0.45203(11) 0.0225(3) Uani d . 1 1
O O1 0.3696(4) 0.5152(3) 0.4693(3) 0.0237(7) Uani d . 1 1
O O2 0.1952(4) 0.6886(4) 0.5048(4) 0.0341(9) Uani d . 1 1
O O3 0.1277(4) 0.5182(3) 0.5148(3) 0.0248(7) Uani d . 1 1
O O4 0.2301(4) 0.6606(4) 0.3235(3) 0.0358(9) Uani d . 1 1
N N11 0.4780(5) 0.7650(4) 0.3937(4) 0.0314(10) Uani d . 1 1
H H11A 0.3903 0.7550 0.4365 0.038 Uiso calc R 1 1
H H11B 0.5233 0.7579 0.4461 0.038 Uiso calc R 1 1
N N12 0.4885(5) 0.7225(5) 0.1623(4) 0.0335(11) Uani d . 1 1
H H12 0.3988 0.7116 0.1897 0.040 Uiso calc R 1 1
N N13 0.6435(5) 0.4318(5) 0.2982(4) 0.0328(11) Uani d . 1 1
H H13A 0.7145 0.3756 0.3353 0.039 Uiso calc R 1 1
H H13B 0.5688 0.3957 0.3348 0.039 Uiso calc R 1 1
C C11 0.4672(7) 0.8939(6) 0.2973(6) 0.0451(16) Uani d . 1 1
H H11C 0.5611 0.9083 0.2545 0.054 Uiso calc R 1 1
H H11D 0.4176 0.9555 0.3346 0.054 Uiso calc R 1 1
C C12 0.3922(7) 0.9159(6) 0.2065(6) 0.0490(17) Uani d . 1 1
H H12A 0.3086 0.8818 0.2515 0.059 Uiso calc R 1 1
H H12B 0.3612 1.0079 0.1620 0.059 Uiso calc R 1 1
C C13 0.4749(7) 0.8584(6) 0.1151(6) 0.0457(16) Uani d . 1 1
H H13C 0.4304 0.9011 0.0455 0.055 Uiso calc R 1 1
H H13D 0.5684 0.8747 0.0847 0.055 Uiso calc R 1 1
C C14 0.5532(7) 0.6788(7) 0.0627(5) 0.0433(15) Uani d . 1 1
H H14A 0.6449 0.6991 0.0227 0.052 Uiso calc R 1 1
H H14B 0.4957 0.7254 0.0019 0.052 Uiso calc R 1 1
C C15 0.5708(8) 0.5377(7) 0.1047(6) 0.0468(17) Uani d . 1 1
H H15A 0.4827 0.5156 0.1590 0.056 Uiso calc R 1 1
H H15B 0.5865 0.5210 0.0330 0.056 Uiso calc R 1 1
C C16 0.6857(8) 0.4500(7) 0.1701(6) 0.0454(16) Uani d . 1 1
H H16A 0.7104 0.3676 0.1652 0.054 Uiso calc R 1 1
H H16B 0.7684 0.4857 0.1300 0.054 Uiso calc R 1 1
N N21 0.1109(6) 0.4989(5) 0.2712(4) 0.0381(12) Uani d . 1 1
H H21A 0.0189 0.5387 0.2760 0.046 Uiso calc R 1 1
H H21B 0.1585 0.5590 0.2463 0.046 Uiso calc R 1 1
N N22 0.0976(5) 0.2022(5) 0.4261(5) 0.0375(12) Uani d . 1 1
H H22 0.0022 0.2148 0.4444 0.045 Uiso calc R 1 1
N N23 0.0807(5) 0.2394(4) 0.6569(4) 0.0324(10) Uani d . 1 1
H H23A 0.1097 0.2661 0.6978 0.039 Uiso calc R 1 1
H H23B -0.0140 0.2544 0.6804 0.039 Uiso calc R 1 1
C C21 0.1564(8) 0.4493(7) 0.1779(6) 0.0502(17) Uani d . 1 1
H H21C 0.2576 0.4155 0.1647 0.060 Uiso calc R 1 1
H H21D 0.1359 0.5191 0.1010 0.060 Uiso calc R 1 1
C C22 0.0864(9) 0.3446(8) 0.2112(6) 0.057(2) Uani d . 1 1
H H22A -0.0130 0.3704 0.2459 0.068 Uiso calc R 1 1
H H22B 0.0938 0.3378 0.1358 0.068 Uiso calc R 1 1
C C23 0.1440(7) 0.2160(7) 0.2992(7) 0.0475(17) Uani d . 1 1
H H23C 0.1164 0.1521 0.2926 0.057 Uiso calc R 1 1
H H23D 0.2461 0.1990 0.2762 0.057 Uiso calc R 1 1
C C24 0.1475(7) 0.0726(6) 0.5072(7) 0.0476(17) Uani d . 1 1
H H24A 0.2490 0.0549 0.4933 0.057 Uiso calc R 1 1
H H24B 0.1265 0.0146 0.4869 0.057 Uiso calc R 1 1
C C25 0.0848(8) 0.0459(6) 0.6396(7) 0.0489(17) Uani d . 1 1
H H25A 0.1021 -0.0465 0.6857 0.059 Uiso calc R 1 1
H H25B -0.0164 0.0789 0.6499 0.059 Uiso calc R 1 1
C C26 0.1370(8) 0.1009(6) 0.6962(7) 0.0488(17) Uani d . 1 1
H H26A 0.1094 0.0595 0.7855 0.059 Uiso calc R 1 1
H H26B 0.2391 0.0829 0.6728 0.059 Uiso calc R 1 1
O O31 0.1929(15) 0.7375(11) 0.0583(11) 0.076(4) Uani d P 0.50 1
H H31 0.2769 0.7008 0.0475 0.114 Uiso calc PR 0.50 1
C C31 0.1801(14) 0.8574(13) 0.0413(12) 0.050(4) Uani d P 0.50 1
H H31A 0.1703 0.8593 0.1188 0.075 Uiso calc PR 0.50 1
H H31B 0.0983 0.9125 0.0087 0.075 Uiso calc PR 0.50 1
H H31C 0.2624 0.8868 -0.0158 0.075 Uiso calc PR 0.50 1

loop_
_atom_site_aniso_label
_atom_site_aniso_U_11
_atom_site_aniso_U_22
_atom_site_aniso_U_33
_atom_site_aniso_U_12
_atom_site_aniso_U_13
_atom_site_aniso_U_23
Cd1 0.0291(2) 0.0297(2) 0.0207(2) -0.00729(16) -0.00580(15) -0.00850(15)
Cd2 0.0294(3) 0.0346(2) 0.0326(2) -0.00777(17) -0.00505(17) -0.01921(18)
N1 0.031(3) 0.052(3) 0.033(3) -0.020(2) -0.010(2) -0.010(2)
C1 0.044(4) 0.062(4) 0.051(4) -0.018(3) -0.005(3) -0.036(4)
S1 0.119(2) 0.107(2) 0.0407(11) -0.0754(18) 0.0075(12) -0.0195(12)
N2 0.029(3) 0.070(4) 0.072(4) -0.004(3) -0.010(3) -0.052(4)
C2 0.030(3) 0.033(3) 0.047(3) -0.009(2) -0.013(3) -0.016(3)
S2 0.0483(11) 0.0642(12) 0.0892(15) -0.0107(9) 0.0066(10) -0.0557(12)
S3 0.0163(6) 0.0281(6) 0.0226(6) -0.0081(5) -0.0038(4) -0.0080(5)
O1 0.0176(19) 0.0311(18) 0.0237(17) -0.0043(15) -0.0064(14) -0.0117(15)
O2 0.023(2) 0.035(2) 0.051(2) -0.0062(17) -0.0077(17) -0.0233(19)
O3 0.0214(19) 0.0316(19) 0.0236(18) -0.0142(15) 0.0006(14) -0.0111(15)
O4 0.022(2) 0.050(2) 0.0214(18) -0.0120(18) -0.0080(15) 0.0009(17)
N11 0.036(3) 0.031(2) 0.033(2) -0.012(2) -0.007(2) -0.015(2)
N12 0.030(3) 0.044(3) 0.018(2) -0.017(2) -0.0042(18) -0.0005(19)
N13 0.034(3) 0.040(3) 0.031(2) -0.015(2) -0.002(2) -0.018(2)
C11 0.046(4) 0.027(3) 0.055(4) -0.014(3) -0.006(3) -0.011(3)
C12 0.037(4) 0.034(3) 0.048(4) -0.004(3) -0.008(3) 0.001(3)
C13 0.044(4) 0.042(3) 0.033(3) -0.017(3) -0.010(3) 0.004(3)
C14 0.041(4) 0.068(4) 0.020(3) -0.027(3) -0.002(2) -0.010(3)
C15 0.050(4) 0.076(5) 0.030(3) -0.031(4) -0.002(3) -0.026(3)
C16 0.053(4) 0.059(4) 0.035(3) -0.025(3) 0.003(3) -0.028(3)
N21 0.038(3) 0.046(3) 0.030(3) -0.011(2) -0.002(2) -0.018(2)
N22 0.026(3) 0.045(3) 0.057(3) -0.005(2) -0.007(2) -0.036(3)
N23 0.029(3) 0.035(3) 0.034(3) -0.007(2) -0.009(2) -0.013(2)
C21 0.044(4) 0.070(5) 0.029(3) -0.009(3) 0.004(3) -0.026(3)
C22 0.059(5) 0.089(6) 0.042(4) -0.018(4) -0.010(3) -0.041(4)
C23 0.038(4) 0.063(4) 0.064(4) -0.005(3) -0.011(3) -0.048(4)
C24 0.043(4) 0.038(3) 0.076(5) -0.008(3) -0.015(3) -0.033(3)
C25 0.047(4) 0.030(3) 0.070(5) -0.005(3) -0.017(3) -0.020(3)
C26 0.055(5) 0.033(3) 0.052(4) -0.003(3) -0.025(3) -0.008(3)
O31 0.101(11) 0.064(7) 0.055(7) -0.020(7) -0.039(7) -0.001(6)
C31 0.034(8) 0.058(9) 0.039(7) -0.020(6) -0.027(6) 0.014(6)

loop_
_atom_type_symbol
_atom_type_description
_atom_type_scat_dispersion_real
_atom_type_scat_dispersion_imag
_atom_type_scat_source
C C 0.0033 0.0016 'International Tables Vol C Tables 4.2.6.8 and 6.1.1.4'
H H 0.0000 0.0000 'International Tables Vol C Tables 4.2.6.8 and 6.1.1.4'
N N 0.0061 0.0033 'International Tables Vol C Tables 4.2.6.8 and 6.1.1.4'
O O 0.0106 0.0060 'International Tables Vol C Tables 4.2.6.8 and 6.1.1.4'
S S 0.1246 0.1234 'International Tables Vol C Tables 4.2.6.8 and 6.1.1.4'
Cd Cd -0.8075 1.2024 'International Tables Vol C Tables 4.2.6.8 and 6.1.1.4'

loop_
_geom_angle_atom_site_label_1
_geom_angle_atom_site_label_2
_geom_angle_atom_site_label_3
_geom_angle_site_symmetry_1
_geom_angle_site_symmetry_3
_geom_angle
N11 Cd1 N13 . . 164.76(17)
N11 Cd1 N1 . . 99.40(18)
N13 Cd1 N1 . . 95.82(18)
N11 Cd1 N12 . . 89.43(18)
N13 Cd1 N12 . . 89.82(18)
N1 Cd1 N12 . . 89.72(17)
N11 Cd1 O1 . 2_666 85.80(15)
N13 Cd1 O1 . 2_666 91.31(15)
N1 Cd1 O1 . 2_666 104.15(15)
N12 Cd1 O1 . 2_666 165.89(14)
N11 Cd1 O1 . . 84.77(14)
N13 Cd1 O1 . . 80.07(14)
N1 Cd1 O1 . . 175.20(16)
N12 Cd1 O1 . . 92.73(14)
O1 Cd1 O1 2_666 . 73.63(13)
N23 Cd2 N21 . . 159.07(19)
N23 Cd2 N2 . . 101.4(2)
N21 Cd2 N2 . . 99.3(2)
N23 Cd2 N22 . . 86.47(18)
N21 Cd2 N22 . . 90.32(19)
N2 Cd2 N22 . . 90.40(18)
N23 Cd2 O3 . . 86.86(14)
N21 Cd2 O3 . . 92.16(15)
N2 Cd2 O3 . . 101.23(16)
N22 Cd2 O3 . . 167.55(15)
C1 N1 Cd1 . . 140.6(5)
N1 C1 S1 . . 179.4(9)
C2 N2 Cd2 . . 138.6(5)
N2 C2 S2 . . 178.1(6)
O4 S3 O2 . . 111.1(3)
O4 S3 O3 . . 108.7(2)
O2 S3 O3 . . 109.5(2)
O4 S3 O1 . . 109.9(2)
O2 S3 O1 . . 108.6(2)
O3 S3 O1 . . 109.1(2)
S3 O1 Cd1 . 2_666 120.41(19)
S3 O1 Cd1 . . 118.74(19)
Cd1 O1 Cd1 2_666 . 106.37(13)
S3 O3 Cd2 . . 122.13(19)
C11 N11 Cd1 . . 116.2(4)
C11 N11 H11A . . 108.2
Cd1 N11 H11A . . 108.2
C11 N11 H11B . . 108.2
Cd1 N11 H11B . . 108.2
H11A N11 H11B . . 107.4
C13 N12 C14 . . 110.3(5)
C13 N12 Cd1 . . 113.1(4)
C14 N12 Cd1 . . 115.7(4)
C13 N12 H12 . . 105.6
C14 N12 H12 . . 105.6
Cd1 N12 H12 . . 105.6
C16 N13 Cd1 . . 115.9(4)
C16 N13 H13A . . 108.3
Cd1 N13 H13A . . 108.3
C16 N13 H13B . . 108.3
Cd1 N13 H13B . . 108.3
H13A N13 H13B . . 107.4
N11 C11 C12 . . 112.4(5)
N11 C11 H11C . . 109.1
C12 C11 H11C . . 109.1
N11 C11 H11D . . 109.1
C12 C11 H11D . . 109.1
H11C C11 H11D . . 107.8
C13 C12 C11 . . 115.7(6)
C13 C12 H12A . . 108.4
C11 C12 H12A . . 108.4
C13 C12 H12B . . 108.4
C11 C12 H12B . . 108.4
H12A C12 H12B . . 107.4
N12 C13 C12 . . 114.5(5)
N12 C13 H13C . . 108.6
C12 C13 H13C . . 108.6
N12 C13 H13D . . 108.6
C12 C13 H13D . . 108.6
H13C C13 H13D . . 107.6
N12 C14 C15 . . 113.4(5)
N12 C14 H14A . . 108.9
C15 C14 H14A . . 108.9
N12 C14 H14B . . 108.9
C15 C14 H14B . . 108.9
H14A C14 H14B . . 107.7
C16 C15 C14 . . 117.0(5)
C16 C15 H15A . . 108.0
C14 C15 H15A . . 108.0
C16 C15 H15B . . 108.0
C14 C15 H15B . . 108.0
H15A C15 H15B . . 107.3
N13 C16 C15 . . 111.0(5)
N13 C16 H16A . . 109.4
C15 C16 H16A . . 109.4
N13 C16 H16B . . 109.4
C15 C16 H16B . . 109.4
H16A C16 H16B . . 108.0
C21 N21 Cd2 . . 116.5(4)
C21 N21 H21A . . 108.2
Cd2 N21 H21A . . 108.2
C21 N21 H21B . . 108.2
Cd2 N21 H21B . . 108.2
H21A N21 H21B . . 107.3
C24 N22 C23 . . 110.7(5)
C24 N22 Cd2 . . 114.7(4)
C23 N22 Cd2 . . 114.1(4)
C24 N22 H22 . . 105.4
C23 N22 H22 . . 105.4
Cd2 N22 H22 . . 105.4
C26 N23 Cd2 . . 116.8(4)
C26 N23 H23A . . 108.1
Cd2 N23 H23A . . 108.1
C26 N23 H23B . . 108.1
Cd2 N23 H23B . . 108.1
H23A N23 H23B . . 107.3
N21 C21 C22 . . 113.1(5)
N21 C21 H21C . . 109.0
C22 C21 H21C . . 109.0
N21 C21 H21D . . 109.0
C22 C21 H21D . . 109.0
H21C C21 H21D . . 107.8
C23 C22 C21 . . 115.7(6)
C23 C22 H22A . . 108.4
C21 C22 H22A . . 108.4
C23 C22 H22B . . 108.4
C21 C22 H22B . . 108.4
H22A C22 H22B . . 107.4
N22 C23 C22 . . 113.7(5)
N22 C23 H23C . . 108.8
C22 C23 H23C . . 108.8
N22 C23 H23D . . 108.8
C22 C23 H23D . . 108.8
H23C C23 H23D . . 107.7
N22 C24 C25 . . 113.7(5)
N22 C24 H24A . . 108.8
C25 C24 H24A . . 108.8
N22 C24 H24B . . 108.8
C25 C24 H24B . . 108.8
H24A C24 H24B . . 107.7
C24 C25 C26 . . 116.3(6)
C24 C25 H25A . . 108.2
C26 C25 H25A . . 108.2
C24 C25 H25B . . 108.2
C26 C25 H25B . . 108.2
H25A C25 H25B . . 107.4
N23 C26 C25 . . 111.9(6)
N23 C26 H26A . . 109.2
C25 C26 H26A . . 109.2
N23 C26 H26B . . 109.2
C25 C26 H26B . . 109.2
H26A C26 H26B . . 107.9
C31 O31 H31 . . 109.5
O31 C31 H31A . . 109.5
O31 C31 H31B . . 109.5
H31A C31 H31B . . 109.5
O31 C31 H31C . . 109.5
H31A C31 H31C . . 109.5
H31B C31 H31C . . 109.5

loop_
_geom_bond_atom_site_label_1
_geom_bond_atom_site_label_2
_geom_bond_site_symmetry_2
_geom_bond_distance
_geom_bond_publ_flag
Cd1 N11 . 2.248(4) y
Cd1 N13 . 2.250(5) y
Cd1 N1 . 2.347(5) y
Cd1 N12 . 2.351(5) y
Cd1 O1 2_666 2.388(3) y
Cd1 O1 . 2.619(3) y
Cd2 N23 . 2.247(5) y
Cd2 N21 . 2.250(5) y
Cd2 N2 . 2.283(6) y
Cd2 N22 . 2.374(4) y
Cd2 O3 . 2.386(3) y
Cd2 O3 2_566 2.676(4) y
N1 C1 . 1.130(8) ?
C1 S1 . 1.633(8) ?
N2 C2 . 1.169(8) ?
C2 S2 . 1.607(6) ?
S3 O4 . 1.458(4) ?
S3 O2 . 1.465(4) ?
S3 O3 . 1.485(3) ?
S3 O1 . 1.490(4) ?
O1 Cd1 2_666 2.388(3) ?
N11 C11 . 1.480(7) ?
N11 H11A . 0.9200 ?
N11 H11B . 0.9200 ?
N12 C13 . 1.466(8) ?
N12 C14 . 1.480(8) ?
N12 H12 . 0.9300 ?
N13 C16 . 1.476(7) ?
N13 H13A . 0.9200 ?
N13 H13B . 0.9200 ?
C11 C12 . 1.515(10) ?
C11 H11C . 0.9900 ?
C11 H11D . 0.9900 ?
C12 C13 . 1.515(10) ?
C12 H12A . 0.9900 ?
C12 H12B . 0.9900 ?
C13 H13C . 0.9900 ?
C13 H13D . 0.9900 ?
C14 C15 . 1.528(10) ?
C14 H14A . 0.9900 ?
C14 H14B . 0.9900 ?
C15 C16 . 1.515(11) ?
C15 H15A . 0.9900 ?
C15 H15B . 0.9900 ?
C16 H16A . 0.9900 ?
C16 H16B . 0.9900 ?
N21 C21 . 1.466(8) ?
N21 H21A . 0.9200 ?
N21 H21B . 0.9200 ?
N22 C24 . 1.463(9) ?
N22 C23 . 1.475(8) ?
N22 H22 . 0.9300 ?
N23 C26 . 1.489(8) ?
N23 H23A . 0.9200 ?
N23 H23B . 0.9200 ?
C21 C22 . 1.542(11) ?
C21 H21C . 0.9900 ?
C21 H21D . 0.9900 ?
C22 C23 . 1.508(11) ?
C22 H22A . 0.9900 ?
C22 H22B . 0.9900 ?
C23 H23C . 0.9900 ?
C23 H23D . 0.9900 ?
C24 C25 . 1.510(10) ?
C24 H24A . 0.9900 ?
C24 H24B . 0.9900 ?
C25 C26 . 1.537(10) ?
C25 H25A . 0.9900 ?
C25 H25B . 0.9900 ?
C26 H26A . 0.9900 ?
C26 H26B . 0.9900 ?
O31 C31 . 1.362(18) ?
O31 H31 . 0.8400 ?
C31 H31A . 0.9800 ?
C31 H31B . 0.9800 ?
C31 H31C . 0.9800 ?
